data_4126852
loop_
_publ_author_name
'Zhang, Bin'
'Baker, Peter J.'
'Zhang, Yan'
'Wang, Dongwei'
'Wang, Zheming'
'Su, Shaokui'
'Zhu, Daoben'
'Pratt, Francis L.'

_publ_section_title
;
 A Quantum Spin Liquid from a Three-Dimensional Copper-Oxalate-Framework.
;
_journal_name_full 'Journal of the American Chemical Society'
_journal_paper_doi 10.1021/jacs.7b11179
_journal_year 2017
_chemical_formula_sum 'C18 H32 Cu2 N2 O12'
_chemical_formula_weight 595.53
_space_group_crystal_system monoclinic
_space_group_IT_number 14
_space_group_name_Hall '-P 2ybc'
_space_group_name_H-M_alt 'P 1 21/c 1'
_symmetry_space_group_name_Hall '-P 2ybc'
_symmetry_space_group_name_H-M 'P 1 21/c 1'
_atom_sites_solution_hydrogens geom
_audit_creation_method SHELXL-2014/7
_cell_angle_alpha 90
_cell_angle_beta 107.7970(10)
_cell_angle_gamma 90
_cell_formula_units_Z 4
_cell_length_a 8.77340(10)
_cell_length_b 33.8944(4)
_cell_length_c 8.72810(10)
_cell_measurement_reflns_used 29767
_cell_measurement_temperature 220(2)
_cell_measurement_theta_max 27.52
_cell_measurement_theta_min 3.40
_cell_volume 2471.26(5)
_computing_cell_refinement 'HKL Scalepack (Otwinowski & Minor 1997)'
_computing_data_collection KappaCCD
_computing_data_reduction 'Denzo and Scalepak (Otwinowski & Minor, 1997)'
_computing_structure_refinement 'SHELXL-2014/7 (Sheldrick, 2014)'
_computing_structure_solution 'SHELXS-97 (Sheldrick, 1990)'
_diffrn_ambient_temperature 220(2)
_diffrn_measured_fraction_theta_full 0.992
_diffrn_measured_fraction_theta_max 0.987
_diffrn_measurement_device_type KappaCCD
_diffrn_radiation_monochromator graphite
_diffrn_radiation_source 'fine-focus sealed tube'
_diffrn_radiation_type MoK\a
_diffrn_radiation_wavelength 0.71073
_diffrn_reflns_av_R_equivalents 0.0404
_diffrn_reflns_av_unetI/netI 0.0303
_diffrn_reflns_Laue_measured_fraction_full 0.992
_diffrn_reflns_Laue_measured_fraction_max 0.987
_diffrn_reflns_limit_h_max 11
_diffrn_reflns_limit_h_min -11
_diffrn_reflns_limit_k_max 43
_diffrn_reflns_limit_k_min -44
_diffrn_reflns_limit_l_max 11
_diffrn_reflns_limit_l_min -11
_diffrn_reflns_number 29460
_diffrn_reflns_point_group_measured_fraction_full 0.992
_diffrn_reflns_point_group_measured_fraction_max 0.987
_diffrn_reflns_theta_full 25.242
_diffrn_reflns_theta_max 27.516
_diffrn_reflns_theta_min 3.399
_exptl_absorpt_coefficient_mu 1.783
_exptl_absorpt_correction_T_max 0.683
_exptl_absorpt_correction_T_min 0.589
_exptl_absorpt_correction_type multi-scan
_exptl_absorpt_process_details
;
multi-scan from symmetry-related measurements 
 Sortav (Blessing 1995)
;
_exptl_crystal_colour blue
_exptl_crystal_density_diffrn 1.601
_exptl_crystal_description diamondiod
_exptl_crystal_F_000 1232
_exptl_crystal_size_max 0.480
_exptl_crystal_size_mid 0.350
_exptl_crystal_size_min 0.220
_refine_diff_density_max 0.395
_refine_diff_density_min -0.322
_refine_diff_density_rms 0.053
_refine_ls_extinction_coef 0.0034(4)
_refine_ls_extinction_expression Fc^*^=kFc[1+0.001xFc^2^\l^3^/sin(2\q)]^-1/4^
_refine_ls_extinction_method 'SHELXL-2014/7 (Sheldrick 2014'
_refine_ls_goodness_of_fit_ref 1.052
_refine_ls_hydrogen_treatment constr
_refine_ls_matrix_type full
_refine_ls_number_parameters 337
_refine_ls_number_reflns 5629
_refine_ls_number_restraints 0
_refine_ls_restrained_S_all 1.052
_refine_ls_R_factor_all 0.0467
_refine_ls_R_factor_gt 0.0306
_refine_ls_shift/su_max 0.001
_refine_ls_shift/su_mean 0.000
_refine_ls_structure_factor_coef Fsqd
_refine_ls_weighting_details 'w=1/[\s^2^(Fo^2^)+(0.0383P)^2^+0.8212P] where P=(Fo^2^+2Fc^2^)/3'
_refine_ls_weighting_scheme calc
_refine_ls_wR_factor_gt 0.0801
_refine_ls_wR_factor_ref 0.0851
_reflns_Friedel_coverage 0.000
_reflns_number_gt 4227
_reflns_number_total 5629
_reflns_threshold_expression 'I > 2\s(I)'
_cod_data_source_file CCDC1019166-220K.cif
_cod_data_source_block 220K
_cod_database_code 4126852
_shelx_shelxl_version_number 2014/7
_shelx_space_group_comment
;
The symmetry employed for this shelxl refinement is uniquely defined
by the following loop, which should always be used as a source of
symmetry information in preference to the above space-group names.
They are only intended as comments.
;
_shelx_estimated_absorpt_t_min 0.482
_shelx_estimated_absorpt_t_max 0.695

loop_
_space_group_symop_operation_xyz
'x, y, z'
'-x, y+1/2, -z+1/2'
'-x, -y, -z'
'x, -y-1/2, z-1/2'

loop_
_atom_site_label
_atom_site_type_symbol
_atom_site_fract_x
_atom_site_fract_y
_atom_site_fract_z
_atom_site_U_iso_or_equiv
_atom_site_adp_type
_atom_site_occupancy
_atom_site_site_symmetry_order
_atom_site_calc_flag
_atom_site_refinement_flags_posn
_atom_site_refinement_flags_adp
_atom_site_refinement_flags_occupancy
_atom_site_disorder_assembly
_atom_site_disorder_group
Cu1 Cu 0.75056(3) 0.20372(2) 0.48856(3) 0.02853(9) Uani 1 1 d . . . . .
Cu2 Cu 0.74113(3) 0.04579(2) 0.50020(2) 0.02788(9) Uani 1 1 d . . . . .
O1 O 0.89244(17) 0.15477(4) 0.61621(16) 0.0351(3) Uani 1 1 d . . . . .
O2 O 0.85556(17) 0.09036(4) 0.62930(16) 0.0352(3) Uani 1 1 d . . . . .
O3 O 0.62154(18) 0.15983(4) 0.36632(17) 0.0392(4) Uani 1 1 d . . . . .
O4 O 0.61490(18) 0.09454(4) 0.34932(17) 0.0404(4) Uani 1 1 d . . . . .
O5 O 0.62403(17) 0.20725(4) 0.65175(17) 0.0367(3) Uani 1 1 d . . . . .
O6 O 0.59784(19) 0.24939(5) 0.83652(19) 0.0468(4) Uani 1 1 d . . . . .
O7 O 0.87777(18) 0.24605(4) 0.62641(17) 0.0381(3) Uani 1 1 d . . . . .
O8 O 0.86507(18) 0.28762(4) 0.81910(17) 0.0405(4) Uani 1 1 d . . . . .
O9 O 0.90992(18) 0.04026(4) 0.38102(17) 0.0381(3) Uani 1 1 d . . . . .
O10 O 1.0915(2) -0.00159(5) 0.34870(18) 0.0445(4) Uani 1 1 d . . . . .
O11 O 0.57251(18) 0.04115(4) 0.61871(17) 0.0371(3) Uani 1 1 d . . . . .
O12 O 0.38116(18) -0.00111(4) 0.62720(17) 0.0378(3) Uani 1 1 d . . . . .
C1 C 0.8202(2) 0.12374(6) 0.5667(2) 0.0282(4) Uani 1 1 d . . . . .
C2 C 0.6714(2) 0.12590(6) 0.4131(2) 0.0295(4) Uani 1 1 d . . . . .
C3 C 0.8163(2) 0.25898(6) 0.7290(2) 0.0304(4) Uani 1 1 d . . . . .
C4 C 0.6662(2) 0.23696(6) 0.7424(2) 0.0306(4) Uani 1 1 d . . . . .
C5 C 1.0019(2) 0.01076(6) 0.4217(2) 0.0289(4) Uani 1 1 d . . . . .
C6 C 0.4866(2) 0.01163(6) 0.5713(2) 0.0295(4) Uani 1 1 d . . . . .
N1 N 0.9066(2) 0.07795(6) 0.0967(2) 0.0462(5) Uani 1 1 d . . . . .
H1 H 0.9230 0.0635 0.1991 0.055 Uiso 1 1 calc R U . A 1
C7 C 0.9044(4) 0.12057(7) 0.1377(3) 0.0575(7) Uani 1 1 d . . . . .
H7A H 0.9998 0.1264 0.2283 0.069 Uiso 1 1 calc R U . . .
H7B H 0.8106 0.1256 0.1735 0.069 Uiso 1 1 calc R U . . .
C8 C 0.8999(4) 0.14858(7) 0.0030(3) 0.0673(8) Uani 1 1 d . . . . .
H8A H 0.8987 0.1755 0.0402 0.101 Uiso 1 1 calc R U . . .
H8B H 0.9938 0.1446 -0.0316 0.101 Uiso 1 1 calc R U . . .
H8C H 0.8042 0.1438 -0.0865 0.101 Uiso 1 1 calc R U . . .
C9 C 1.0430(4) 0.06656(8) 0.0380(3) 0.0645(8) Uani 1 1 d . . . . .
H9A H 1.0311 0.0799 -0.0646 0.077 Uiso 1 1 calc R U . . .
H9B H 1.0383 0.0381 0.0180 0.077 Uiso 1 1 calc R U . . .
C10 C 1.2034(4) 0.07661(11) 0.1529(5) 0.0934(12) Uani 1 1 d . . . . .
H10A H 1.2866 0.0685 0.1076 0.140 Uiso 1 1 calc R U . . .
H10B H 1.2102 0.1049 0.1714 0.140 Uiso 1 1 calc R U . . .
H10C H 1.2174 0.0630 0.2540 0.140 Uiso 1 1 calc R U . . .
C111 C 0.7365(9) 0.0696(3) -0.0025(9) 0.0485(17) Uani 0.571(13) 1 d . . P B 1
H11A H 0.7185 0.0792 -0.1126 0.058 Uiso 0.571(13) 1 calc R U P B 1
H11B H 0.6628 0.0836 0.0433 0.058 Uiso 0.571(13) 1 calc R U P B 1
C112 C 0.7723(13) 0.0587(3) -0.0417(12) 0.047(2) Uani 0.429(13) 1 d . . P B 2
H11C H 0.7421 0.0764 -0.1350 0.057 Uiso 0.429(13) 1 calc R U P B 2
H11D H 0.8110 0.0339 -0.0742 0.057 Uiso 0.429(13) 1 calc R U P B 2
C121 C 0.7038(10) 0.0256(2) -0.0053(6) 0.068(3) Uani 0.571(13) 1 d . . P B 1
H12A H 0.5941 0.0205 -0.0694 0.102 Uiso 0.571(13) 1 calc R U P B 1
H12B H 0.7760 0.0119 -0.0519 0.102 Uiso 0.571(13) 1 calc R U P B 1
H12C H 0.7205 0.0163 0.1037 0.102 Uiso 0.571(13) 1 calc R U P B 1
C122 C 0.6326(11) 0.0510(4) 0.0131(7) 0.063(3) Uani 0.429(13) 1 d . . P B 2
H12D H 0.5485 0.0389 -0.0735 0.094 Uiso 0.429(13) 1 calc R U P B 2
H12E H 0.6629 0.0333 0.1047 0.094 Uiso 0.429(13) 1 calc R U P B 2
H12F H 0.5942 0.0756 0.0441 0.094 Uiso 0.429(13) 1 calc R U P B 2
N2 N 0.3423(2) 0.17192(6) 0.6620(2) 0.0447(5) Uani 1 1 d . . . . .
H2 H 0.4417 0.1869 0.6717 0.054 Uiso 1 1 calc R U . . .
C13 C 0.2937(3) 0.18211(8) 0.8067(3) 0.0602(7) Uani 1 1 d . . . . .
H13A H 0.1924 0.1688 0.7990 0.072 Uiso 1 1 calc R U . . .
H13B H 0.2752 0.2106 0.8073 0.072 Uiso 1 1 calc R U . . .
C14 C 0.4164(4) 0.17059(12) 0.9634(4) 0.0990(13) Uani 1 1 d . . . . .
H14A H 0.3780 0.1780 1.0525 0.148 Uiso 1 1 calc R U . . .
H14B H 0.4336 0.1423 0.9650 0.148 Uiso 1 1 calc R U . . .
H14C H 0.5164 0.1841 0.9733 0.148 Uiso 1 1 calc R U . . .
C15 C 0.3829(3) 0.12921(8) 0.6519(4) 0.0618(7) Uani 1 1 d . . . . .
H15A H 0.4751 0.1227 0.7449 0.074 Uiso 1 1 calc R U . . .
H15B H 0.4151 0.1252 0.5550 0.074 Uiso 1 1 calc R U . . .
C16 C 0.2491(3) 0.10105(8) 0.6475(4) 0.0762(9) Uani 1 1 d . . . . .
H16A H 0.2848 0.0742 0.6410 0.114 Uiso 1 1 calc R U . . .
H16B H 0.2181 0.1041 0.7444 0.114 Uiso 1 1 calc R U . . .
H16C H 0.1580 0.1067 0.5541 0.114 Uiso 1 1 calc R U . . .
C17 C 0.2198(3) 0.18701(10) 0.5142(3) 0.0677(9) Uani 1 1 d . . . . .
H17A H 0.1295 0.1686 0.4884 0.081 Uiso 0.633(8) 1 calc R U P C 1
H17B H 0.1804 0.2122 0.5424 0.081 Uiso 0.633(8) 1 calc R U P C 1
H17C H 0.2194 0.1696 0.4245 0.081 Uiso 0.367(8) 1 calc R U P C 2
H17D H 0.1145 0.1848 0.5305 0.081 Uiso 0.367(8) 1 calc R U P C 2
C181 C 0.2604(5) 0.19312(18) 0.3724(6) 0.0631(18) Uani 0.633(8) 1 d . . P C 1
H18A H 0.1677 0.2029 0.2888 0.095 Uiso 0.633(8) 1 calc R U P C 1
H18B H 0.3464 0.2123 0.3923 0.095 Uiso 0.633(8) 1 calc R U P C 1
H18C H 0.2952 0.1684 0.3381 0.095 Uiso 0.633(8) 1 calc R U P C 1
C182 C 0.2372(9) 0.2244(3) 0.4695(13) 0.086(5) Uani 0.367(8) 1 d . . P C 2
H18D H 0.1511 0.2308 0.3727 0.129 Uiso 0.367(8) 1 calc R U P C 2
H18E H 0.2339 0.2423 0.5550 0.129 Uiso 0.367(8) 1 calc R U P C 2
H18F H 0.3392 0.2271 0.4486 0.129 Uiso 0.367(8) 1 calc R U P C 2

loop_
_atom_site_aniso_label
_atom_site_aniso_U_11
_atom_site_aniso_U_22
_atom_site_aniso_U_33
_atom_site_aniso_U_23
_atom_site_aniso_U_13
_atom_site_aniso_U_12
Cu1 0.03271(16) 0.02256(15) 0.03152(14) 0.00034(9) 0.01162(11) -0.00107(10)
Cu2 0.03072(16) 0.02245(14) 0.03154(14) 0.00011(9) 0.01113(11) -0.00236(10)
O1 0.0394(8) 0.0278(8) 0.0368(7) -0.0034(6) 0.0098(6) -0.0108(6)
O2 0.0400(8) 0.0285(8) 0.0333(7) 0.0037(6) 0.0058(6) -0.0036(6)
O3 0.0426(9) 0.0310(8) 0.0378(8) -0.0007(6) 0.0031(7) 0.0043(7)
O4 0.0386(9) 0.0330(8) 0.0451(8) -0.0091(7) 0.0060(7) -0.0064(7)
O5 0.0360(8) 0.0354(8) 0.0391(8) -0.0047(6) 0.0122(7) -0.0119(6)
O6 0.0482(10) 0.0521(10) 0.0481(9) -0.0039(7) 0.0269(8) 0.0036(8)
O7 0.0372(8) 0.0372(9) 0.0443(8) -0.0055(6) 0.0190(7) -0.0103(7)
O8 0.0465(9) 0.0319(8) 0.0407(8) -0.0090(6) 0.0096(7) -0.0117(7)
O9 0.0390(8) 0.0322(8) 0.0402(8) 0.0140(6) 0.0077(7) 0.0028(7)
O10 0.0540(10) 0.0460(10) 0.0426(8) 0.0014(7) 0.0283(8) -0.0006(8)
O11 0.0394(8) 0.0308(8) 0.0406(8) -0.0080(6) 0.0116(7) -0.0101(7)
O12 0.0439(9) 0.0365(8) 0.0374(8) -0.0061(6) 0.0186(7) -0.0111(7)
C1 0.0315(11) 0.0287(11) 0.0281(9) -0.0012(8) 0.0147(9) -0.0029(8)
C2 0.0313(11) 0.0298(11) 0.0306(10) -0.0020(8) 0.0140(8) -0.0015(9)
C3 0.0304(11) 0.0277(11) 0.0313(10) 0.0011(8) 0.0066(8) -0.0008(9)
C4 0.0288(11) 0.0298(11) 0.0321(10) 0.0016(8) 0.0078(8) 0.0016(9)
C5 0.0310(11) 0.0276(10) 0.0268(9) 0.0028(8) 0.0069(8) -0.0029(8)
C6 0.0313(11) 0.0271(10) 0.0284(9) 0.0008(8) 0.0068(8) -0.0023(9)
N1 0.0538(12) 0.0501(12) 0.0297(9) 0.0103(8) 0.0053(9) -0.0136(10)
C7 0.083(2) 0.0585(17) 0.0372(12) 0.0002(11) 0.0274(13) -0.0013(14)
C8 0.114(3) 0.0397(15) 0.0591(16) 0.0049(12) 0.0427(17) 0.0049(15)
C9 0.086(2) 0.0485(16) 0.0655(17) 0.0098(13) 0.0328(16) 0.0094(15)
C10 0.062(2) 0.099(3) 0.122(3) 0.038(2) 0.031(2) -0.0010(19)
C111 0.052(4) 0.054(4) 0.036(3) 0.000(3) 0.009(3) -0.003(3)
C112 0.049(5) 0.054(6) 0.035(4) -0.002(3) 0.008(3) -0.009(4)
C121 0.074(5) 0.063(5) 0.049(3) 0.008(3) -0.008(3) -0.030(4)
C122 0.055(5) 0.094(8) 0.037(3) 0.003(4) 0.009(3) -0.023(5)
N2 0.0286(10) 0.0515(12) 0.0510(11) 0.0092(9) 0.0075(8) -0.0109(9)
C13 0.0626(18) 0.0577(17) 0.0639(16) -0.0052(13) 0.0245(14) -0.0152(14)
C14 0.101(3) 0.133(3) 0.0545(18) 0.0157(19) 0.0111(18) -0.040(2)
C15 0.0387(14) 0.0556(17) 0.097(2) 0.0047(15) 0.0292(14) -0.0004(12)
C16 0.0579(18) 0.0438(16) 0.137(3) -0.0056(17) 0.0450(19) -0.0066(14)
C17 0.0485(16) 0.080(2) 0.0615(17) 0.0241(15) -0.0030(13) -0.0196(14)
C181 0.042(2) 0.087(4) 0.058(3) 0.015(3) 0.012(2) -0.009(2)
C182 0.041(5) 0.076(8) 0.114(9) 0.055(6) -0.014(5) -0.017(4)

loop_
_atom_type_symbol
_atom_type_description
_atom_type_scat_dispersion_real
_atom_type_scat_dispersion_imag
_atom_type_scat_source
C C 0.0033 0.0016 'International Tables Vol C Tables 4.2.6.8 and 6.1.1.4'
H H 0.0000 0.0000 'International Tables Vol C Tables 4.2.6.8 and 6.1.1.4'
N N 0.0061 0.0033 'International Tables Vol C Tables 4.2.6.8 and 6.1.1.4'
O O 0.0106 0.0060 'International Tables Vol C Tables 4.2.6.8 and 6.1.1.4'
Cu Cu 0.3201 1.2651 'International Tables Vol C Tables 4.2.6.8 and 6.1.1.4'

loop_
_geom_angle_atom_site_label_1
_geom_angle_atom_site_label_2
_geom_angle_atom_site_label_3
_geom_angle
_geom_angle_site_symmetry_1
_geom_angle_site_symmetry_3
O3 Cu1 O7 175.62(6) . .
O3 Cu1 O8 92.55(6) . 4_565
O7 Cu1 O8 91.45(6) . 4_565
O3 Cu1 O5 94.37(6) . .
O7 Cu1 O5 81.99(5) . .
O8 Cu1 O5 168.11(6) 4_565 .
O3 Cu1 O1 81.10(6) . .
O7 Cu1 O1 96.53(6) . .
O8 Cu1 O1 98.60(5) 4_565 .
O5 Cu1 O1 92.02(6) . .
O3 Cu1 O6 94.26(6) . 4_565
O7 Cu1 O6 88.28(7) . 4_565
O8 Cu1 O6 78.85(5) 4_565 4_565
O5 Cu1 O6 90.99(6) . 4_565
O1 Cu1 O6 174.65(6) . 4_565
O2 Cu2 O12 177.92(6) . 3_656
O2 Cu2 O11 95.19(6) . .
O12 Cu2 O11 82.80(6) 3_656 .
O2 Cu2 O9 92.26(6) . .
O12 Cu2 O9 89.80(6) 3_656 .
O11 Cu2 O9 170.38(6) . .
O2 Cu2 O4 80.85(6) . .
O12 Cu2 O4 98.69(6) 3_656 .
O11 Cu2 O4 92.92(6) . .
O9 Cu2 O4 94.27(6) . .
O2 Cu2 O10 92.80(6) . 3_756
O12 Cu2 O10 87.94(7) 3_656 3_756
O11 Cu2 O10 95.52(6) . 3_756
O9 Cu2 O10 78.01(5) . 3_756
O4 Cu2 O10 169.87(6) . 3_756
C1 O1 Cu1 108.60(13) . .
C1 O2 Cu2 115.37(12) . .
C2 O3 Cu1 115.47(13) . .
C2 O4 Cu2 108.63(13) . .
C4 O5 Cu1 111.24(12) . .
C4 O6 Cu1 108.30(14) . 4_566
C3 O7 Cu1 113.58(13) . .
C3 O8 Cu1 114.82(13) . 4_566
C5 O9 Cu2 115.15(12) . .
C5 O10 Cu2 109.48(12) . 3_756
C6 O11 Cu2 110.50(12) . .
C6 O12 Cu2 112.51(12) . 3_656
O1 C1 O2 125.69(19) . .
O1 C1 C2 117.75(16) . .
O2 C1 C2 116.57(16) . .
O4 C2 O3 126.32(19) . .
O4 C2 C1 117.60(17) . .
O3 C2 C1 116.08(16) . .
O8 C3 O7 125.76(19) . .
O8 C3 C4 117.79(18) . .
O7 C3 C4 116.45(17) . .
O6 C4 O5 125.56(19) . .
O6 C4 C3 118.97(18) . .
O5 C4 C3 115.47(17) . .
O10 C5 O9 125.36(18) . .
O10 C5 C5 119.0(2) . 3_756
O9 C5 C5 115.7(2) . 3_756
O11 C6 O12 126.45(18) . .
O11 C6 C6 116.8(2) . 3_656
O12 C6 C6 116.8(2) . 3_656
C9 N1 C7 113.9(2) . .
C9 N1 C111 120.8(4) . .
C7 N1 C111 103.7(4) . .
C9 N1 C112 97.0(5) . .
C7 N1 C112 122.2(5) . .
C9 N1 H1 105.8 . .
C7 N1 H1 105.8 . .
C111 N1 H1 105.8 . .
N1 C7 C8 115.11(19) . .
N1 C7 H7A 108.5 . .
C8 C7 H7A 108.5 . .
N1 C7 H7B 108.5 . .
C8 C7 H7B 108.5 . .
H7A C7 H7B 107.5 . .
C7 C8 H8A 109.5 . .
C7 C8 H8B 109.5 . .
H8A C8 H8B 109.5 . .
C7 C8 H8C 109.5 . .
H8A C8 H8C 109.5 . .
H8B C8 H8C 109.5 . .
N1 C9 C10 113.6(2) . .
N1 C9 H9A 108.8 . .
C10 C9 H9A 108.8 . .
N1 C9 H9B 108.8 . .
C10 C9 H9B 108.8 . .
H9A C9 H9B 107.7 . .
C9 C10 H10A 109.5 . .
C9 C10 H10B 109.5 . .
H10A C10 H10B 109.5 . .
C9 C10 H10C 109.5 . .
H10A C10 H10C 109.5 . .
H10B C10 H10C 109.5 . .
N1 C111 C121 110.0(7) . .
N1 C111 H11A 109.7 . .
C121 C111 H11A 109.7 . .
N1 C111 H11B 109.7 . .
C121 C111 H11B 109.7 . .
H11A C111 H11B 108.2 . .
C122 C112 N1 109.4(8) . .
C122 C112 H11C 109.8 . .
N1 C112 H11C 109.8 . .
C122 C112 H11D 109.8 . .
N1 C112 H11D 109.8 . .
H11C C112 H11D 108.2 . .
C111 C121 H12A 109.5 . .
C111 C121 H12B 109.5 . .
H12A C121 H12B 109.5 . .
C111 C121 H12C 109.5 . .
H12A C121 H12C 109.5 . .
H12B C121 H12C 109.5 . .
C112 C122 H12D 109.5 . .
C112 C122 H12E 109.5 . .
H12D C122 H12E 109.5 . .
C112 C122 H12F 109.5 . .
H12D C122 H12F 109.5 . .
H12E C122 H12F 109.5 . .
C13 N2 C17 109.6(2) . .
C13 N2 C15 114.0(2) . .
C17 N2 C15 113.6(2) . .
C13 N2 H2 106.3 . .
C17 N2 H2 106.3 . .
C15 N2 H2 106.3 . .
N2 C13 C14 113.4(2) . .
N2 C13 H13A 108.9 . .
C14 C13 H13A 108.9 . .
N2 C13 H13B 108.9 . .
C14 C13 H13B 108.9 . .
H13A C13 H13B 107.7 . .
C13 C14 H14A 109.5 . .
C13 C14 H14B 109.5 . .
H14A C14 H14B 109.5 . .
C13 C14 H14C 109.5 . .
H14A C14 H14C 109.5 . .
H14B C14 H14C 109.5 . .
N2 C15 C16 114.6(2) . .
N2 C15 H15A 108.6 . .
C16 C15 H15A 108.6 . .
N2 C15 H15B 108.6 . .
C16 C15 H15B 108.6 . .
H15A C15 H15B 107.6 . .
C15 C16 H16A 109.5 . .
C15 C16 H16B 109.5 . .
H16A C16 H16B 109.5 . .
C15 C16 H16C 109.5 . .
H16A C16 H16C 109.5 . .
H16B C16 H16C 109.5 . .
C182 C17 N2 117.1(4) . .
C181 C17 N2 120.1(3) . .
C181 C17 H17A 107.3 . .
N2 C17 H17A 107.3 . .
C181 C17 H17B 107.3 . .
N2 C17 H17B 107.3 . .
H17A C17 H17B 106.9 . .
C182 C17 H17C 108.0 . .
N2 C17 H17C 108.0 . .
C182 C17 H17D 108.0 . .
N2 C17 H17D 108.0 . .
H17C C17 H17D 107.3 . .
C17 C181 H18A 109.5 . .
C17 C181 H18B 109.5 . .
H18A C181 H18B 109.5 . .
C17 C181 H18C 109.5 . .
H18A C181 H18C 109.5 . .
H18B C181 H18C 109.5 . .
C17 C182 H18D 109.5 . .
C17 C182 H18E 109.5 . .
H18D C182 H18E 109.5 . .
C17 C182 H18F 109.5 . .
H18D C182 H18F 109.5 . .
H18E C182 H18F 109.5 . .

loop_
_geom_bond_atom_site_label_1
_geom_bond_atom_site_label_2
_geom_bond_distance
_geom_bond_site_symmetry_2
Cu1 O3 1.9735(15) .
Cu1 O7 1.9826(14) .
Cu1 O8 2.0473(15) 4_565
Cu1 O5 2.0596(14) .
Cu1 O1 2.1669(15) .
Cu1 O6 2.2350(17) 4_565
Cu2 O2 1.9667(14) .
Cu2 O12 1.9879(14) 3_656
Cu2 O11 2.0539(15) .
Cu2 O9 2.0620(15) .
Cu2 O4 2.1906(15) .
Cu2 O10 2.2263(16) 3_756
O1 C1 1.236(2) .
O2 C1 1.254(2) .
O3 C2 1.254(2) .
O4 C2 1.232(2) .
O5 C4 1.264(2) .
O6 C4 1.231(2) .
O6 Cu1 2.2350(17) 4_566
O7 C3 1.257(2) .
O8 C3 1.240(2) .
O8 Cu1 2.0473(15) 4_566
O9 C5 1.265(2) .
O10 C5 1.227(2) .
O10 Cu2 2.2262(16) 3_756
O11 C6 1.245(2) .
O12 C6 1.248(2) .
O12 Cu2 1.9879(14) 3_656
C1 C2 1.561(3) .
C3 C4 1.549(3) .
C5 C5 1.559(4) 3_756
C6 C6 1.550(4) 3_656
N1 C9 1.489(3) .
N1 C7 1.490(3) .
N1 C111 1.506(8) .
N1 C112 1.550(9) .
N1 H1 0.9900 .
C7 C8 1.502(3) .
C7 H7A 0.9800 .
C7 H7B 0.9800 .
C8 H8A 0.9700 .
C8 H8B 0.9700 .
C8 H8C 0.9700 .
C9 C10 1.497(4) .
C9 H9A 0.9800 .
C9 H9B 0.9800 .
C10 H10A 0.9700 .
C10 H10B 0.9700 .
C10 H10C 0.9700 .
C111 C121 1.518(13) .
C111 H11A 0.9800 .
C111 H11B 0.9800 .
C112 C122 1.469(16) .
C112 H11C 0.9800 .
C112 H11D 0.9800 .
C121 H12A 0.9700 .
C121 H12B 0.9700 .
C121 H12C 0.9700 .
C122 H12D 0.9700 .
C122 H12E 0.9700 .
C122 H12F 0.9700 .
N2 C13 1.492(3) .
N2 C17 1.494(3) .
N2 C15 1.500(3) .
N2 H2 0.9900 .
C13 C14 1.510(4) .
C13 H13A 0.9800 .
C13 H13B 0.9800 .
C14 H14A 0.9700 .
C14 H14B 0.9700 .
C14 H14C 0.9700 .
C15 C16 1.505(3) .
C15 H15A 0.9800 .
C15 H15B 0.9800 .
C16 H16A 0.9700 .
C16 H16B 0.9700 .
C16 H16C 0.9700 .
C17 C182 1.349(9) .
C17 C181 1.404(5) .
C17 H17A 0.9800 .
C17 H17B 0.9800 .
C17 H17C 0.9800 .
C17 H17D 0.9800 .
C181 H18A 0.9700 .
C181 H18B 0.9700 .
C181 H18C 0.9700 .
C182 H18D 0.9700 .
C182 H18E 0.9700 .
C182 H18F 0.9700 .

loop_
_geom_hbond_atom_site_label_D
_geom_hbond_atom_site_label_H
_geom_hbond_atom_site_label_A
_geom_hbond_distance_DH
_geom_hbond_distance_HA
_geom_hbond_distance_DA
_geom_hbond_angle_DHA
_geom_hbond_site_symmetry_A
N1 H1 O9 0.99 1.81 2.783(2) 167.9 .
C111 H11A O11 0.98 2.64 3.320(8) 126.8 1_554
C112 H11C O2 0.98 2.59 3.348(11) 134.5 1_554
C112 H11C O11 0.98 2.51 3.006(9) 111.1 1_554
C121 H12C O9 0.97 2.61 3.340(5) 132.0 .
N2 H2 O5 0.99 1.80 2.772(2) 167.0 .
C17 H17D O1 0.98 2.51 3.435(3) 158.1 1_455
C17 H17D O8 0.98 2.57 3.176(3) 120.1 4_465
C182 H18D O8 0.97 2.49 3.151(7) 125.5 4_465
